data_7035909
loop_
_publ_author_name
'Yuan, Jian'
'Bourgeois, Cheryl J.'
'Rheingold, Arnold L.'
'Hughes, Russell P.'

_publ_section_title
;
 Synthesis, structure, and reactivity of iridium perfluorocarbene
 complexes: regio- and stereo-specific addition of HCl across a metal
 carbon double bond.
;
_journal_issue 45
_journal_name_full 'Dalton transactions (Cambridge, England : 2003)'
_journal_page_first 19528
_journal_page_last 19542
_journal_paper_doi 10.1039/c5dt02275d
_journal_volume 44
_journal_year 2015
_chemical_formula_moiety 'C18 H15 F6 Ir O'
_chemical_formula_sum 'C18 H15 F6 Ir O'
_chemical_formula_weight 553.50
_space_group_crystal_system orthorhombic
_space_group_IT_number 62
_space_group_name_Hall '-P 2ac 2n'
_space_group_name_H-M_alt 'P n m a'
_symmetry_space_group_name_Hall '-P 2ac 2n'
_symmetry_space_group_name_H-M 'P n m a'
_atom_sites_solution_hydrogens mixed
_audit_creation_date 2015-06-02
_audit_creation_method
;
Olex2 1.2
(compiled 2015.01.26 svn.r3150 for OlexSys, GUI svn.r4998)
;
_audit_update_record
;
2015-06-13 deposited with the CCDC.
2015-07-20 downloaded from the CCDC.
;
_cell_angle_alpha 90
_cell_angle_beta 90
_cell_angle_gamma 90
_cell_formula_units_Z 4
_cell_length_a 18.596(6)
_cell_length_b 10.887(3)
_cell_length_c 8.594(3)
_cell_measurement_reflns_used 6172
_cell_measurement_temperature 208.15
_cell_measurement_theta_max 28.10
_cell_measurement_theta_min 2.61
_cell_volume 1739.9(10)
_computing_molecular_graphics 'Olex2 (Dolomanov et al., 2009)'
_computing_publication_material 'Olex2 (Dolomanov et al., 2009)'
_computing_structure_refinement 'XL (Sheldrick, 2008)'
_diffrn_ambient_temperature 208.15
_diffrn_measured_fraction_theta_full 1.000
_diffrn_measured_fraction_theta_max 0.935
_diffrn_measurement_device_type 'CCD area detector'
_diffrn_measurement_method 'phi and omega scans'
_diffrn_radiation_monochromator graphite
_diffrn_radiation_type MoK\a
_diffrn_radiation_wavelength 0.71073
_diffrn_reflns_av_R_equivalents 0.0272
_diffrn_reflns_av_unetI/netI 0.0232
_diffrn_reflns_laue_measured_fraction_full 1.000
_diffrn_reflns_laue_measured_fraction_max 0.935
_diffrn_reflns_limit_h_max 21
_diffrn_reflns_limit_h_min -23
_diffrn_reflns_limit_k_max 13
_diffrn_reflns_limit_k_min -11
_diffrn_reflns_limit_l_max 6
_diffrn_reflns_limit_l_min -11
_diffrn_reflns_number 8271
_diffrn_reflns_point_group_measured_fraction_full 1.000
_diffrn_reflns_point_group_measured_fraction_max 0.935
_diffrn_reflns_theta_full 25.000
_diffrn_reflns_theta_max 28.097
_diffrn_reflns_theta_min 2.190
_exptl_absorpt_coefficient_mu 7.738
_exptl_absorpt_correction_T_max 0.293
_exptl_absorpt_correction_T_min 0.111
_exptl_absorpt_correction_type multi-scan
_exptl_crystal_colour orange
_exptl_crystal_colour_primary orange
_exptl_crystal_density_diffrn 2.113
_exptl_crystal_description blade
_exptl_crystal_F_000 1048
_exptl_crystal_size_max 0.2
_exptl_crystal_size_mid 0.1
_exptl_crystal_size_min 0.07
_refine_diff_density_max 1.570
_refine_diff_density_min -2.064
_refine_diff_density_rms 0.119
_refine_ls_extinction_method none
_refine_ls_goodness_of_fit_ref 1.070
_refine_ls_hydrogen_treatment mixed
_refine_ls_matrix_type full
_refine_ls_number_parameters 140
_refine_ls_number_reflns 2094
_refine_ls_number_restraints 0
_refine_ls_restrained_S_all 1.070
_refine_ls_R_factor_all 0.0239
_refine_ls_R_factor_gt 0.0215
_refine_ls_shift/su_max 0.001
_refine_ls_shift/su_mean 0.000
_refine_ls_structure_factor_coef Fsqd
_refine_ls_weighting_details 'w=1/[\s^2^(Fo^2^)+(0.0361P)^2^+0.4113P] where P=(Fo^2^+2Fc^2^)/3'
_refine_ls_weighting_scheme calc
_refine_ls_wR_factor_gt 0.0559
_refine_ls_wR_factor_ref 0.0573
_reflns_Friedel_coverage 0.000
_reflns_number_gt 1928
_reflns_number_total 2094
_reflns_threshold_expression 'I > 2\s(I)'
_cod_data_source_file c5dt02275d2.cif
_cod_data_source_block rph412a
_cod_depositor_comments 'Adding full bibliography for 7035903--7035909.cif.'
_cod_original_cell_volume 1739.8(9)
_cod_database_code 7035909
_shelx_space_group_comment
;
The symmetry employed for this shelxl refinement is uniquely defined
by the following loop, which should always be used as a source of
symmetry information in preference to the above space-group names.
They are only intended as comments.
;
_shelx_estimated_absorpt_t_max 0.613
_shelx_estimated_absorpt_t_min 0.307
_olex2_refinement_description
;
1. Fixed Uiso
 At 1.5 times of:
  All C(H,H) groups, All C(H,H,H) groups
2.a Idealised Me refined as rotating group:
 C5(H5A,H5B,H5C), C6(H6A,H6B,H6C)
;
_shelx_shelxl_version_number 2014/7
_olex2_submission_special_instructions 'No special instructions were received'

loop_
_space_group_symop_operation_xyz
'x, y, z'
'-x+1/2, -y, z+1/2'
'-x, y+1/2, -z'
'x+1/2, -y+1/2, -z+1/2'
'-x, -y, -z'
'x-1/2, y, -z-1/2'
'x, -y-1/2, z'
'-x-1/2, y-1/2, z-1/2'

loop_
_atom_site_label
_atom_site_type_symbol
_atom_site_fract_x
_atom_site_fract_y
_atom_site_fract_z
_atom_site_U_iso_or_equiv
_atom_site_adp_type
_atom_site_occupancy
_atom_site_site_symmetry_order
_atom_site_calc_flag
_atom_site_refinement_flags_posn
_atom_site_refinement_flags_adp
_atom_site_refinement_flags_occupancy
Ir1 Ir 0.29291(2) 0.2500 -0.35500(2) 0.02620(8) Uani 1 2 d S T P
F1 F 0.24366(14) 0.2500 -0.0374(3) 0.0512(7) Uani 1 2 d S T P
F2 F 0.37126(11) 0.03363(18) -0.0298(3) 0.0565(5) Uani 1 1 d . . .
F3 F 0.48563(14) 0.0344(2) 0.1593(2) 0.0648(7) Uani 1 1 d . . .
F4 F 0.54471(14) 0.2500 0.2527(3) 0.0665(10) Uani 1 2 d S T P
O1 O 0.1307(2) 0.2500 -0.3387(4) 0.0630(13) Uani 1 2 d S T P
C1 C 0.4045(2) 0.2500 -0.4470(5) 0.0302(8) Uani 1 2 d S T P
C2 C 0.36907(14) 0.1428(3) -0.5085(3) 0.0315(6) Uani 1 1 d . . .
C3 C 0.31081(16) 0.1839(3) -0.6039(3) 0.0308(6) Uani 1 1 d . . .
C4 C 0.4746(3) 0.2500 -0.3572(6) 0.0444(12) Uani 1 2 d S T P
H4A H 0.515(3) 0.2500 -0.425(7) 0.067 Uiso 1 2 d RS T P
H4B H 0.479(2) 0.180(4) -0.300(5) 0.067 Uiso 1 1 d R . .
C5 C 0.39102(18) 0.0119(3) -0.4838(4) 0.0443(8) Uani 1 1 d . . .
H5A H 0.4284 -0.0097 -0.5575 0.066 Uiso 1 1 calc GR . .
H5B H 0.3498 -0.0413 -0.4993 0.066 Uiso 1 1 calc GR . .
H5C H 0.4090 0.0019 -0.3787 0.066 Uiso 1 1 calc GR . .
C6 C 0.26040(18) 0.1032(3) -0.6935(4) 0.0440(8) Uani 1 1 d . . .
H6A H 0.2807 0.0860 -0.7951 0.066 Uiso 1 1 calc GR . .
H6B H 0.2146 0.1446 -0.7058 0.066 Uiso 1 1 calc GR . .
H6C H 0.2533 0.0268 -0.6375 0.066 Uiso 1 1 calc GR . .
C7 C 0.1938(3) 0.2500 -0.3376(6) 0.0437(12) Uani 1 2 d S T P
C8 C 0.3015(2) 0.2500 -0.1397(5) 0.0328(10) Uani 1 2 d S T P
C9 C 0.3674(2) 0.2500 -0.0384(5) 0.0334(9) Uani 1 2 d S T P
C10 C 0.39855(16) 0.1422(3) 0.0132(4) 0.0389(7) Uani 1 1 d . . .
C11 C 0.45774(18) 0.1410(3) 0.1102(4) 0.0443(8) Uani 1 1 d . . .
C12 C 0.4877(3) 0.2500 0.1577(5) 0.0460(12) Uani 1 2 d S T P

loop_
_atom_site_aniso_label
_atom_site_aniso_U_11
_atom_site_aniso_U_22
_atom_site_aniso_U_33
_atom_site_aniso_U_23
_atom_site_aniso_U_13
_atom_site_aniso_U_12
Ir1 0.02531(11) 0.02930(11) 0.02399(11) 0.000 0.00040(5) 0.000
F1 0.0370(14) 0.089(2) 0.0279(13) 0.000 0.0052(11) 0.000
F2 0.0602(12) 0.0392(10) 0.0699(14) 0.0011(10) -0.0176(11) -0.0022(9)
F3 0.0663(15) 0.0601(15) 0.0681(16) 0.0160(11) -0.0209(11) 0.0153(12)
F4 0.0519(19) 0.093(3) 0.054(2) 0.000 -0.0265(17) 0.000
O1 0.0259(19) 0.107(4) 0.057(3) 0.000 0.0090(14) 0.000
C1 0.0251(17) 0.035(2) 0.030(2) 0.000 0.0016(15) 0.000
C2 0.0318(14) 0.0325(15) 0.0302(14) -0.0008(12) 0.0070(11) 0.0020(11)
C3 0.0320(13) 0.0346(16) 0.0258(13) -0.0042(13) 0.0045(12) -0.0027(12)
C4 0.028(2) 0.061(4) 0.044(3) 0.000 -0.0030(19) 0.000
C5 0.0486(18) 0.0334(15) 0.0509(19) -0.0010(15) 0.0063(15) 0.0082(14)
C6 0.0438(17) 0.052(2) 0.0357(16) -0.0116(16) -0.0004(14) -0.0118(15)
C7 0.036(2) 0.062(4) 0.033(2) 0.000 0.0014(18) 0.000
C8 0.035(2) 0.036(3) 0.027(2) 0.000 0.0026(15) 0.000
C9 0.035(2) 0.042(2) 0.0238(19) 0.000 0.0007(16) 0.000
C10 0.0390(15) 0.0429(17) 0.0347(15) 0.0013(14) -0.0021(12) -0.0014(13)
C11 0.0449(18) 0.051(2) 0.0368(16) 0.0062(15) -0.0040(14) 0.0074(16)
C12 0.040(3) 0.068(4) 0.029(2) 0.000 -0.0101(18) 0.000

loop_
_atom_type_symbol
_atom_type_description
_atom_type_scat_dispersion_real
_atom_type_scat_dispersion_imag
_atom_type_scat_source
C C 0.0033 0.0016 'International Tables Vol C Tables 4.2.6.8 and 6.1.1.4'
H H 0.0000 0.0000 'International Tables Vol C Tables 4.2.6.8 and 6.1.1.4'
F F 0.0171 0.0103 'International Tables Vol C Tables 4.2.6.8 and 6.1.1.4'
Ir Ir -1.4442 7.9887 'International Tables Vol C Tables 4.2.6.8 and 6.1.1.4'
O O 0.0106 0.0060 'International Tables Vol C Tables 4.2.6.8 and 6.1.1.4'

loop_
_geom_angle_atom_site_label_1
_geom_angle_atom_site_label_2
_geom_angle_atom_site_label_3
_geom_angle
_geom_angle_site_symmetry_1
_geom_angle_site_symmetry_3
C1 Ir1 C2 37.50(9) . .
C1 Ir1 C2 37.50(9) . 7_565
C1 Ir1 C3 61.96(12) . .
C1 Ir1 C3 61.96(12) . 7_565
C2 Ir1 C2 62.16(14) . 7_565
C2 Ir1 C3 36.70(11) . .
C2 Ir1 C3 36.70(11) 7_565 7_565
C2 Ir1 C3 61.59(10) 7_565 .
C2 Ir1 C3 61.59(10) . 7_565
C3 Ir1 C3 36.80(16) 7_565 .
C7 Ir1 C1 163.80(18) . .
C7 Ir1 C2 132.21(13) . 7_565
C7 Ir1 C2 132.21(13) . .
C7 Ir1 C3 102.79(16) . .
C7 Ir1 C3 102.79(16) . 7_565
C7 Ir1 C8 90.3(2) . .
C8 Ir1 C1 105.90(17) . .
C8 Ir1 C2 121.84(13) . 7_565
C8 Ir1 C2 121.84(13) . .
C8 Ir1 C3 157.15(11) . .
C8 Ir1 C3 157.15(11) . 7_565
C2 C1 Ir1 72.72(18) . .
C2 C1 Ir1 72.72(18) 7_565 .
C2 C1 C2 108.2(3) 7_565 .
C2 C1 C4 125.51(17) 7_565 .
C2 C1 C4 125.51(17) . .
C4 C1 Ir1 128.5(3) . .
C1 C2 Ir1 69.78(18) . .
C1 C2 C5 126.4(3) . .
C3 C2 Ir1 72.45(16) . .
C3 C2 C1 107.7(3) . .
C3 C2 C5 125.8(3) . .
C5 C2 Ir1 125.4(2) . .
C2 C3 Ir1 70.85(16) . .
C2 C3 C3 108.21(17) . 7_565
C2 C3 C6 125.9(3) . .
C3 C3 Ir1 71.60(8) 7_565 .
C3 C3 C6 125.89(19) 7_565 .
C6 C3 Ir1 125.2(2) . .
O1 C7 Ir1 174.9(4) . .
F1 C8 Ir1 124.3(3) . .
F1 C8 C9 105.4(3) . .
C9 C8 Ir1 130.3(3) . .
C10 C9 C8 121.83(19) . .
C10 C9 C8 121.83(19) 7_565 .
C10 C9 C10 116.3(4) . 7_565
F2 C10 C9 120.2(3) . .
F2 C10 C11 117.5(3) . .
C11 C10 C9 122.4(3) . .
F3 C11 C10 120.4(3) . .
F3 C11 C12 119.9(3) . .
C12 C11 C10 119.7(3) . .
F4 C12 C11 120.2(2) . .
F4 C12 C11 120.2(2) . 7_565
C11 C12 C11 119.6(4) . 7_565

loop_
_geom_bond_atom_site_label_1
_geom_bond_atom_site_label_2
_geom_bond_distance
_geom_bond_site_symmetry_2
Ir1 C1 2.221(4) .
Ir1 C2 2.260(3) 7_565
Ir1 C2 2.260(3) .
Ir1 C3 2.281(3) 7_565
Ir1 C3 2.281(3) .
Ir1 C7 1.850(5) .
Ir1 C8 1.857(4) .
F1 C8 1.390(5) .
F2 C10 1.338(4) .
F3 C11 1.340(4) .
F4 C12 1.338(5) .
O1 C7 1.172(6) .
C1 C2 1.441(4) 7_565
C1 C2 1.441(4) .
C1 C4 1.515(6) .
C2 C3 1.430(4) .
C2 C5 1.498(4) .
C3 C3 1.440(6) 7_565
C3 C6 1.498(4) .
C8 C9 1.503(6) .
C9 C10 1.382(4) .
C9 C10 1.382(4) 7_565
C10 C11 1.381(4) .
C11 C12 1.373(4) .
C12 C11 1.373(4) 7_565
